data_4120246
loop_
_publ_author_name
'Alexander C. Filippou'
'Priyabrata Ghana'
'Uttam Chakraborty'
'Gregor Schnakenburg'

_publ_section_title
;
 Manganese-Tin Triple Bonds: A New Synthetic Route to the Manganese
 Stannylidyne Complex Cation trans-[H(dmpe)2Mn\\tbSn(C6H3-2,6-Mes2)]+
 (dmpe = Me2PCH2CH2PMe2, Mes = 2,4,6-Trimethylphenyl)
;
_journal_name_full 'Journal of the American Chemical Society'
_journal_page_first 11525
_journal_page_last 11528
_journal_paper_doi 10.1021/ja406290t
_journal_volume 135
_journal_year 2013
_chemical_formula_moiety 'C36 H58 Mn P4 Sn, C32 H12 B F24, C6 H5, F'
_chemical_formula_sum 'C74 H75 B F25 Mn P4 Sn'
_chemical_formula_weight 1747.66
_chemical_name_systematic
; 
 ? 
;
_space_group_IT_number 14
_symmetry_cell_setting monoclinic
_symmetry_space_group_name_Hall '-P 2ybc'
_symmetry_space_group_name_H-M 'P 1 21/c 1'
_atom_sites_solution_hydrogens geom
_atom_sites_solution_primary direct
_atom_sites_solution_secondary difmap
_audit_creation_method SHELXL-97
_cell_angle_alpha 90.00
_cell_angle_beta 97.7733(12)
_cell_angle_gamma 90.00
_cell_formula_units_Z 4
_cell_length_a 19.4964(3)
_cell_length_b 15.7107(4)
_cell_length_c 25.8856(6)
_cell_measurement_reflns_used 17724
_cell_measurement_temperature 123(2)
_cell_measurement_theta_max 29.13
_cell_measurement_theta_min 1.00
_cell_volume 7856.0(3)
_computing_cell_refinement 'HKL Scalepack (Otwinowski & Minor 1997)'
_computing_data_collection 'HKL Denzo and Scalepack (Otwinowski & Minor 1997)'
_computing_data_reduction 'HKL Denzo and Scalepack (Otwinowski & Minor 1997)'
_computing_molecular_graphics 'DIAMOND (Brandenburg, 1999)'
_computing_publication_material 'SHELXL97 (Sheldrick, 1997)'
_computing_structure_refinement 'SHELXL-97 (Sheldrick, 1997)'
_computing_structure_solution 'SHELXS-97 (Sheldrick, 1990)'
_diffrn_ambient_temperature 123(2)
_diffrn_measured_fraction_theta_full 0.984
_diffrn_measured_fraction_theta_max 0.984
_diffrn_measurement_device_type 'Nonius KappaCCD'
_diffrn_measurement_method 'CCD rotation images, thin slices'
_diffrn_radiation_monochromator graphite
_diffrn_radiation_source 'fine-focus sealed tube'
_diffrn_radiation_type MoK\a
_diffrn_radiation_wavelength 0.71073
_diffrn_reflns_av_R_equivalents 0.0503
_diffrn_reflns_av_sigmaI/netI 0.0725
_diffrn_reflns_limit_h_max 25
_diffrn_reflns_limit_h_min -25
_diffrn_reflns_limit_k_max 20
_diffrn_reflns_limit_k_min -19
_diffrn_reflns_limit_l_max 34
_diffrn_reflns_limit_l_min -22
_diffrn_reflns_number 50740
_diffrn_reflns_theta_full 28.00
_diffrn_reflns_theta_max 28.00
_diffrn_reflns_theta_min 1.05
_exptl_absorpt_coefficient_mu 0.660
_exptl_absorpt_correction_T_max 0.8793
_exptl_absorpt_correction_T_min 0.7690
_exptl_absorpt_correction_type multi-scan
_exptl_absorpt_process_details
;
R.H. Blessing, Acta Cryst. (1995), A51, 33-38
;
_exptl_crystal_colour purple
_exptl_crystal_density_diffrn 1.478
_exptl_crystal_description block
_exptl_crystal_F_000 3536
_exptl_crystal_size_max 0.42
_exptl_crystal_size_mid 0.35
_exptl_crystal_size_min 0.20
_refine_diff_density_max 1.379
_refine_diff_density_min -0.891
_refine_diff_density_rms 0.088
_refine_ls_extinction_method none
_refine_ls_goodness_of_fit_ref 0.998
_refine_ls_hydrogen_treatment mixed
_refine_ls_matrix_type full
_refine_ls_number_parameters 993
_refine_ls_number_reflns 18639
_refine_ls_number_restraints 166
_refine_ls_restrained_S_all 1.182
_refine_ls_R_factor_all 0.0768
_refine_ls_R_factor_gt 0.0445
_refine_ls_shift/su_max 0.050
_refine_ls_shift/su_mean 0.001
_refine_ls_structure_factor_coef Fsqd
_refine_ls_weighting_details 'calc w=1/[\s^2^(Fo^2^)+(0.0664P)^2^+0.0000P] where P=(Fo^2^+2Fc^2^)/3'
_refine_ls_weighting_scheme calc
_refine_ls_wR_factor_gt 0.1166
_refine_ls_wR_factor_ref 0.1281
_reflns_number_gt 12372
_reflns_number_total 18639
_reflns_threshold_expression I>2sigma(I)
_cod_data_source_file ja406290t_si_002.cif
_cod_data_source_block 3a
_cod_original_sg_symbol_H-M 'P 21/c'
_cod_database_code 4120246

loop_
_symmetry_equiv_pos_as_xyz
'x, y, z'
'-x, y+1/2, -z+1/2'
'-x, -y, -z'
'x, -y-1/2, z-1/2'

loop_
_atom_site_label
_atom_site_type_symbol
_atom_site_fract_x
_atom_site_fract_y
_atom_site_fract_z
_atom_site_U_iso_or_equiv
_atom_site_adp_type
_atom_site_occupancy
_atom_site_symmetry_multiplicity
_atom_site_calc_flag
_atom_site_refinement_flags
_atom_site_disorder_assembly
_atom_site_disorder_group
C1 C 0.40853(16) 0.8070(2) 0.59147(13) 0.0187(7) Uani 1 1 d . . .
C2 C 0.45298(17) 0.7377(2) 0.59421(14) 0.0239(8) Uani 1 1 d . . .
C3 C 0.51189(19) 0.7365(3) 0.63134(15) 0.0345(10) Uani 1 1 d . . .
H3A H 0.5426 0.6893 0.6331 0.041 Uiso 1 1 calc R . .
C4 C 0.52596(19) 0.8043(3) 0.66588(16) 0.0357(10) Uani 1 1 d . . .
H4A H 0.5658 0.8029 0.6915 0.043 Uiso 1 1 calc R . .
C5 C 0.48197(18) 0.8735(3) 0.66282(15) 0.0327(9) Uani 1 1 d . . .
H5A H 0.4917 0.9198 0.6863 0.039 Uiso 1 1 calc R . .
C6 C 0.42293(16) 0.8758(2) 0.62530(14) 0.0223(8) Uani 1 1 d . . .
C7 C 0.43896(17) 0.6654(2) 0.55613(14) 0.0243(8) Uani 1 1 d . . .
C8 C 0.45851(17) 0.6749(3) 0.50608(15) 0.0274(9) Uani 1 1 d . . .
C9 C 0.44567(18) 0.6079(3) 0.47102(15) 0.0316(9) Uani 1 1 d . . .
H9A H 0.4578 0.6143 0.4369 0.038 Uiso 1 1 calc R . .
C10 C 0.41582(18) 0.5319(3) 0.48408(16) 0.0334(10) Uani 1 1 d . . .
C11 C 0.39799(18) 0.5240(3) 0.53432(16) 0.0338(9) Uani 1 1 d . . .
H11A H 0.3774 0.4726 0.5439 0.041 Uiso 1 1 calc R . .
C12 C 0.40959(18) 0.5892(3) 0.57083(15) 0.0289(9) Uani 1 1 d . . .
C13 C 0.49372(19) 0.7547(3) 0.49066(16) 0.0352(10) Uani 1 1 d . . .
H13A H 0.5311 0.7701 0.5183 0.042 Uiso 1 1 calc R . .
H13B H 0.4600 0.8011 0.4855 0.042 Uiso 1 1 calc R . .
H13C H 0.5130 0.7445 0.4581 0.042 Uiso 1 1 calc R . .
C14 C 0.4021(2) 0.4617(3) 0.44458(18) 0.0486(12) Uani 1 1 d . . .
H14A H 0.4425 0.4547 0.4262 0.058 Uiso 1 1 calc R . .
H14B H 0.3616 0.4762 0.4195 0.058 Uiso 1 1 calc R . .
H14C H 0.3934 0.4085 0.4623 0.058 Uiso 1 1 calc R . .
C15 C 0.3929(2) 0.5764(3) 0.62568(16) 0.0421(11) Uani 1 1 d . . .
H15C H 0.3623 0.5270 0.6264 0.050 Uiso 1 1 calc R . .
H15B H 0.3697 0.6272 0.6368 0.050 Uiso 1 1 calc R . .
H15A H 0.4358 0.5665 0.6493 0.050 Uiso 1 1 calc R . .
C16 C 0.37751(16) 0.9522(2) 0.62046(13) 0.0226(8) Uani 1 1 d . . .
C17 C 0.39237(17) 1.0207(3) 0.58919(14) 0.0255(8) Uani 1 1 d . . .
C18 C 0.34888(17) 1.0909(2) 0.58450(14) 0.0264(8) Uani 1 1 d . . .
H18A H 0.3586 1.1368 0.5628 0.032 Uiso 1 1 calc R . .
C19 C 0.29125(17) 1.0957(2) 0.61088(14) 0.0258(8) Uani 1 1 d . . .
C20 C 0.27805(17) 1.0279(2) 0.64247(14) 0.0255(8) Uani 1 1 d . . .
H20A H 0.2391 1.0309 0.6609 0.031 Uiso 1 1 calc R . .
C21 C 0.31936(16) 0.9561(2) 0.64817(13) 0.0229(8) Uani 1 1 d . . .
C22 C 0.45498(18) 1.0188(3) 0.56018(16) 0.0347(10) Uani 1 1 d . . .
H22A H 0.4557 0.9651 0.5411 0.042 Uiso 1 1 calc R . .
H22B H 0.4973 1.0238 0.5852 0.042 Uiso 1 1 calc R . .
H22C H 0.4524 1.0665 0.5356 0.042 Uiso 1 1 calc R . .
C23 C 0.24415(19) 1.1719(3) 0.60471(16) 0.0325(9) Uani 1 1 d . . .
H23A H 0.2032 1.1587 0.5797 0.039 Uiso 1 1 calc R . .
H23B H 0.2688 1.2203 0.5920 0.039 Uiso 1 1 calc R . .
H23C H 0.2298 1.1863 0.6385 0.039 Uiso 1 1 calc R . .
C24 C 0.30546(18) 0.8836(3) 0.68369(15) 0.0301(9) Uani 1 1 d . . .
H24A H 0.3446 0.8776 0.7115 0.036 Uiso 1 1 calc R . .
H24B H 0.2995 0.8307 0.6635 0.036 Uiso 1 1 calc R . .
H24C H 0.2632 0.8956 0.6991 0.036 Uiso 1 1 calc R . .
C25 C 0.1891(2) 0.5918(3) 0.45523(18) 0.0402(11) Uani 1 1 d . . .
H25A H 0.1969 0.5365 0.4734 0.048 Uiso 1 1 calc R . .
H25B H 0.1478 0.5864 0.4287 0.048 Uiso 1 1 calc R . .
C26 C 0.2522(2) 0.6142(3) 0.42867(16) 0.0370(10) Uani 1 1 d . . .
H26A H 0.2530 0.5788 0.3972 0.044 Uiso 1 1 calc R . .
H26B H 0.2953 0.6036 0.4527 0.044 Uiso 1 1 calc R . .
C27 C 0.2132(2) 0.6270(3) 0.56382(17) 0.0411(11) Uani 1 1 d . . .
H27A H 0.2625 0.6162 0.5625 0.049 Uiso 1 1 calc R . .
H27B H 0.1897 0.5732 0.5691 0.049 Uiso 1 1 calc R . .
H27C H 0.2082 0.6658 0.5927 0.049 Uiso 1 1 calc R . .
C28 C 0.08297(19) 0.6572(3) 0.5066(2) 0.0435(11) Uani 1 1 d . . .
H28A H 0.0746 0.5961 0.5100 0.052 Uiso 1 1 calc R . .
H28B H 0.0551 0.6788 0.4750 0.052 Uiso 1 1 calc R . .
H28C H 0.0701 0.6872 0.5371 0.052 Uiso 1 1 calc R . .
C29 C 0.3265(2) 0.7464(3) 0.38490(17) 0.0427(11) Uani 1 1 d . . .
H29A H 0.3315 0.7049 0.3574 0.051 Uiso 1 1 calc R . .
H29B H 0.3654 0.7404 0.4129 0.051 Uiso 1 1 calc R . .
H29C H 0.3264 0.8040 0.3705 0.051 Uiso 1 1 calc R . .
C30 C 0.1851(2) 0.7215(3) 0.35063(16) 0.0446(11) Uani 1 1 d . . .
H30A H 0.1403 0.7004 0.3585 0.054 Uiso 1 1 calc R . .
H30B H 0.2032 0.6827 0.3261 0.054 Uiso 1 1 calc R . .
H30C H 0.1790 0.7783 0.3350 0.054 Uiso 1 1 calc R . .
C31 C 0.1722(2) 1.0117(3) 0.46574(15) 0.0353(10) Uani 1 1 d . . .
H31A H 0.1949 1.0678 0.4641 0.042 Uiso 1 1 calc R . .
H31B H 0.1255 1.0152 0.4453 0.042 Uiso 1 1 calc R . .
C32 C 0.16573(19) 0.9904(3) 0.52142(15) 0.0308(9) Uani 1 1 d . . .
H32B H 0.1288 1.0253 0.5337 0.037 Uiso 1 1 calc R . .
H32A H 0.2098 1.0027 0.5439 0.037 Uiso 1 1 calc R . .
C33 C 0.1941(2) 0.9447(3) 0.36793(14) 0.0337(9) Uani 1 1 d . . .
H33A H 0.1934 1.0057 0.3599 0.040 Uiso 1 1 calc R . .
H33B H 0.1474 0.9212 0.3594 0.040 Uiso 1 1 calc R . .
H33C H 0.2256 0.9155 0.3473 0.040 Uiso 1 1 calc R . .
C34 C 0.30884(19) 0.9804(3) 0.44145(17) 0.0402(11) Uani 1 1 d . . .
H34A H 0.3245 0.9967 0.4777 0.048 Uiso 1 1 calc R . .
H34B H 0.3054 1.0313 0.4193 0.048 Uiso 1 1 calc R . .
H34C H 0.3421 0.9406 0.4296 0.048 Uiso 1 1 calc R . .
C35 C 0.05149(17) 0.8813(3) 0.50162(15) 0.0305(9) Uani 1 1 d . . .
H35A H 0.0443 0.9000 0.4652 0.037 Uiso 1 1 calc R . .
H35B H 0.0292 0.9216 0.5230 0.037 Uiso 1 1 calc R . .
H35C H 0.0312 0.8246 0.5043 0.037 Uiso 1 1 calc R . .
C36 C 0.14389(18) 0.8600(3) 0.59437(14) 0.0318(9) Uani 1 1 d . . .
H36C H 0.1258 0.8030 0.6001 0.038 Uiso 1 1 calc R . .
H36B H 0.1144 0.9028 0.6078 0.038 Uiso 1 1 calc R . .
H36A H 0.1911 0.8649 0.6126 0.038 Uiso 1 1 calc R . .
C37 C 0.24157(15) 1.0500(2) 0.24219(13) 0.0200(7) Uani 1 1 d . . .
C38 C 0.19005(16) 0.9895(2) 0.22620(13) 0.0216(8) Uani 1 1 d . . .
H38A H 0.1444 1.0089 0.2147 0.026 Uiso 1 1 calc R . .
C39 C 0.20290(16) 0.9026(2) 0.22651(13) 0.0226(8) Uani 1 1 d . . .
C40 C 0.26887(17) 0.8707(2) 0.24273(13) 0.0229(8) Uani 1 1 d . . .
H40A H 0.2782 0.8113 0.2423 0.028 Uiso 1 1 calc R . .
C41 C 0.32058(16) 0.9291(2) 0.25953(14) 0.0237(8) Uani 1 1 d . . .
C42 C 0.30737(16) 1.0156(2) 0.26003(13) 0.0222(8) Uani 1 1 d . . .
H42A H 0.3439 1.0532 0.2728 0.027 Uiso 1 1 calc R . .
C43 C 0.14470(19) 0.8427(3) 0.20914(16) 0.0338(8) Uani 1 1 d U . .
C44 C 0.39257(18) 0.8983(3) 0.27856(16) 0.0318(9) Uani 1 1 d . . .
C45 C 0.20013(16) 1.1720(2) 0.30002(13) 0.0198(7) Uani 1 1 d . . .
C46 C 0.24690(17) 1.1957(2) 0.34389(13) 0.0219(8) Uani 1 1 d . . .
H46A H 0.2949 1.1980 0.3409 0.026 Uiso 1 1 calc R . .
C47 C 0.22532(18) 1.2156(2) 0.39114(14) 0.0260(8) Uani 1 1 d . D .
C48 C 0.15591(18) 1.2101(2) 0.39761(14) 0.0255(8) Uani 1 1 d . . .
H48A H 0.1408 1.2244 0.4299 0.031 Uiso 1 1 calc R . .
C49 C 0.10949(17) 1.1831(2) 0.35593(14) 0.0237(8) Uani 1 1 d . . .
C50 C 0.13118(16) 1.1646(2) 0.30824(14) 0.0224(8) Uani 1 1 d . . .
H50A H 0.0979 1.1462 0.2803 0.027 Uiso 1 1 calc R . .
C51 C 0.2755(2) 1.2468(3) 0.43518(18) 0.0475(9) Uani 1 1 d U . .
C52 C 0.0347(2) 1.1728(3) 0.36201(19) 0.0424(9) Uani 1 1 d U . .
C53 C 0.29360(16) 1.2101(2) 0.23433(13) 0.0194(7) Uani 1 1 d . . .
C54 C 0.30349(16) 1.2919(2) 0.25445(13) 0.0210(8) Uani 1 1 d . . .
H54A H 0.2713 1.3133 0.2756 0.025 Uiso 1 1 calc R . .
C55 C 0.35800(17) 1.3436(2) 0.24515(13) 0.0230(8) Uani 1 1 d . . .
C56 C 0.40547(17) 1.3152(2) 0.21313(14) 0.0256(8) Uani 1 1 d . . .
H56A H 0.4431 1.3499 0.2064 0.031 Uiso 1 1 calc R . .
C57 C 0.39589(16) 1.2350(3) 0.19155(14) 0.0238(8) Uani 1 1 d . . .
C58 C 0.34115(16) 1.1838(2) 0.20176(13) 0.0213(8) Uani 1 1 d . . .
H58A H 0.3359 1.1291 0.1861 0.026 Uiso 1 1 calc R . .
C59 C 0.36670(19) 1.4284(3) 0.27089(15) 0.0301(9) Uani 1 1 d . . .
C60 C 0.4446(2) 1.2011(3) 0.1568(2) 0.0505(10) Uani 1 1 d U . .
C61 C 0.16681(16) 1.1805(2) 0.19451(13) 0.0197(7) Uani 1 1 d . . .
C62 C 0.16397(16) 1.1439(2) 0.14510(13) 0.0208(7) Uani 1 1 d . . .
H62A H 0.1926 1.0962 0.1408 0.025 Uiso 1 1 calc R . .
C63 C 0.12059(17) 1.1746(2) 0.10189(14) 0.0231(8) Uani 1 1 d . . .
C64 C 0.07776(16) 1.2435(2) 0.10688(14) 0.0244(8) Uani 1 1 d . . .
H64A H 0.0476 1.2642 0.0777 0.029 Uiso 1 1 calc R . .
C65 C 0.07980(16) 1.2815(2) 0.15522(14) 0.0243(8) Uani 1 1 d . . .
C66 C 0.12369(16) 1.2510(2) 0.19798(13) 0.0218(8) Uani 1 1 d . . .
H66A H 0.1245 1.2789 0.2306 0.026 Uiso 1 1 calc R . .
C67 C 0.12101(19) 1.1332(3) 0.04992(15) 0.0320(9) Uani 1 1 d . . .
C68 C 0.0363(2) 1.3583(3) 0.15975(19) 0.0492(9) Uani 1 1 d U . .
C71 C 0.0790(5) 1.4380(5) 0.3648(3) 0.110(3) Uani 1 1 d U . .
H71 H 0.0838 1.3957 0.3912 0.132 Uiso 1 1 calc R A 1
C72 C 0.0266(4) 1.4962(7) 0.3624(4) 0.113(3) Uani 1 1 d . . .
H72 H -0.0058 1.4937 0.3866 0.136 Uiso 1 1 calc R . .
C73 C 0.0215(4) 1.5560(6) 0.3261(5) 0.105(3) Uani 1 1 d . . .
H73 H -0.0142 1.5974 0.3250 0.126 Uiso 1 1 calc R C .
C74 C 0.0674(5) 1.5594(6) 0.2896(4) 0.119(3) Uani 1 1 d . C .
H74 H 0.0637 1.6014 0.2630 0.143 Uiso 1 1 calc R B 1
B1 B 0.22560(18) 1.1516(3) 0.24332(15) 0.0198(8) Uani 1 1 d . . .
F1 F 0.09610(12) 0.84440(18) 0.24095(10) 0.0524(7) Uani 1 1 d U . .
F2 F 0.11239(11) 0.86097(17) 0.16160(9) 0.0469(6) Uani 1 1 d U . .
F3 F 0.16457(12) 0.76156(16) 0.20751(11) 0.0531(7) Uani 1 1 d U . .
F4 F 0.44048(10) 0.94124(17) 0.25615(10) 0.0448(6) Uani 1 1 d . . .
F5 F 0.40181(12) 0.81661(16) 0.26997(12) 0.0527(7) Uani 1 1 d . . .
F6 F 0.41027(11) 0.91100(17) 0.32985(9) 0.0457(7) Uani 1 1 d . . .
F8 F 0.26922(17) 1.2085(2) 0.47994(12) 0.0838(9) Uani 1 1 d U D .
F9 F 0.26378(17) 1.3270(2) 0.44799(15) 0.0887(10) Uani 1 1 d U D .
F10 F 0.01924(12) 1.09367(18) 0.37315(13) 0.0628(8) Uani 1 1 d U . .
F11 F 0.01625(12) 1.2206(2) 0.40082(11) 0.0592(8) Uani 1 1 d U . .
F12 F -0.00777(11) 1.1949(2) 0.32023(11) 0.0652(9) Uani 1 1 d U . .
F13 F 0.38890(15) 1.42174(18) 0.32203(10) 0.0621(8) Uani 1 1 d U . .
F14 F 0.30732(11) 1.47259(15) 0.26856(9) 0.0378(6) Uani 1 1 d . . .
F15 F 0.41141(11) 1.47949(15) 0.25091(11) 0.0457(6) Uani 1 1 d . . .
F16 F 0.48213(17) 1.1373(2) 0.17776(14) 0.0879(10) Uani 1 1 d U . .
F17 F 0.48858(12) 1.25900(19) 0.14317(10) 0.0543(7) Uani 1 1 d U . .
F18 F 0.41150(13) 1.1715(2) 0.11187(11) 0.0636(8) Uani 1 1 d U . .
F19 F 0.18408(12) 1.10786(19) 0.04198(9) 0.0517(7) Uani 1 1 d . . .
F20 F 0.08120(14) 1.06348(17) 0.04399(10) 0.0538(7) Uani 1 1 d . . .
F21 F 0.09751(14) 1.18433(17) 0.01007(9) 0.0492(7) Uani 1 1 d . . .
F22 F -0.02746(14) 1.3495(2) 0.13674(13) 0.0810(10) Uani 1 1 d U . .
F23 F 0.05911(17) 1.4256(2) 0.13606(15) 0.0862(9) Uani 1 1 d U . .
F24 F 0.03040(14) 1.38114(19) 0.20780(11) 0.0628(8) Uani 1 1 d U . .
Mn Mn 0.21265(2) 0.80271(4) 0.47740(2) 0.02096(13) Uani 1 1 d . . .
H75 H 0.1470(17) 0.800(2) 0.4441(14) 0.025 Uiso 1 1 d . . .
P1 P 0.17447(5) 0.67523(7) 0.50240(4) 0.0289(2) Uani 1 1 d . . .
P2 P 0.24579(5) 0.72740(7) 0.41073(4) 0.0292(2) Uani 1 1 d . . .
P3 P 0.22380(5) 0.92917(7) 0.43726(4) 0.0259(2) Uani 1 1 d . . .
P4 P 0.14452(4) 0.87695(6) 0.52490(4) 0.0233(2) Uani 1 1 d . . .
Sn Sn 0.316163(11) 0.806546(16) 0.535095(9) 0.02050(8) Uani 1 1 d . . .
F25 F 0.1605(4) 1.4906(7) 0.2608(4) 0.163(3) Uani 0.614(7) 1 d PU C 1
F25S F 0.1733(6) 1.3979(10) 0.3246(6) 0.158(3) Uani 0.386(7) 1 d PU C 2
C69 C 0.1184(5) 1.4990(9) 0.2940(5) 0.144(3) Uani 0.50 1 d PU C 1
C70 C 0.1228(5) 1.4407(8) 0.3303(5) 0.145(3) Uani 0.50 1 d PU C 1
H70 H 0.1585 1.3993 0.3319 0.174 Uiso 0.50 1 calc PR C 1
C69S C 0.1184(5) 1.4990(9) 0.2940(5) 0.144(3) Uani 0.50 1 d P C 2
H69S H 0.1514 1.4994 0.2702 0.173 Uiso 0.50 1 calc PR C 2
C70S C 0.1228(5) 1.4407(8) 0.3303(5) 0.145(3) Uani 0.50 1 d PU C 2
F7 F 0.3394(2) 1.2570(5) 0.42508(18) 0.0469(12) Uani 0.666(11) 1 d PU D 1
F7S F 0.3390(4) 1.2120(9) 0.4358(4) 0.0489(16) Uani 0.334(11) 1 d PU D 2

loop_
_atom_site_aniso_label
_atom_site_aniso_U_11
_atom_site_aniso_U_22
_atom_site_aniso_U_33
_atom_site_aniso_U_23
_atom_site_aniso_U_13
_atom_site_aniso_U_12
C1 0.0178(16) 0.0214(19) 0.0161(17) -0.0003(15) -0.0012(12) 0.0032(14)
C2 0.0252(18) 0.026(2) 0.0204(19) -0.0019(16) 0.0011(13) 0.0064(15)
C3 0.034(2) 0.036(3) 0.030(2) -0.0073(19) -0.0050(16) 0.0122(18)
C4 0.031(2) 0.041(3) 0.030(2) -0.006(2) -0.0132(16) 0.0111(18)
C5 0.033(2) 0.037(3) 0.025(2) -0.0113(18) -0.0065(15) 0.0051(18)
C6 0.0188(16) 0.027(2) 0.0209(19) -0.0022(16) 0.0013(13) 0.0023(14)
C7 0.0247(18) 0.024(2) 0.024(2) -0.0018(16) 0.0019(14) 0.0102(15)
C8 0.0242(18) 0.029(2) 0.028(2) -0.0025(17) 0.0010(14) 0.0098(15)
C9 0.0273(19) 0.041(3) 0.026(2) -0.0083(19) 0.0028(15) 0.0082(17)
C10 0.0273(19) 0.030(2) 0.040(2) -0.0114(19) -0.0054(16) 0.0120(17)
C11 0.033(2) 0.021(2) 0.046(3) 0.0030(19) -0.0023(17) 0.0051(16)
C12 0.0296(19) 0.025(2) 0.031(2) 0.0047(18) -0.0015(15) 0.0102(16)
C13 0.033(2) 0.045(3) 0.028(2) 0.000(2) 0.0061(16) -0.0012(19)
C14 0.043(2) 0.041(3) 0.058(3) -0.021(2) -0.008(2) 0.012(2)
C15 0.050(3) 0.040(3) 0.036(3) 0.012(2) 0.0047(19) 0.005(2)
C16 0.0245(17) 0.024(2) 0.0178(18) -0.0089(16) -0.0030(13) 0.0024(15)
C17 0.0261(18) 0.030(2) 0.0196(19) -0.0052(17) 0.0005(13) 0.0004(16)
C18 0.033(2) 0.022(2) 0.024(2) -0.0008(16) -0.0011(14) 0.0003(16)
C19 0.0301(19) 0.024(2) 0.0214(19) -0.0086(16) -0.0030(14) 0.0061(15)
C20 0.0235(18) 0.030(2) 0.023(2) -0.0088(17) 0.0018(14) 0.0028(15)
C21 0.0233(17) 0.026(2) 0.0186(18) -0.0038(16) -0.0010(13) 0.0001(15)
C22 0.030(2) 0.038(3) 0.037(2) 0.000(2) 0.0089(16) 0.0017(18)
C23 0.037(2) 0.028(2) 0.031(2) -0.0062(18) -0.0020(16) 0.0105(17)
C24 0.032(2) 0.029(2) 0.029(2) -0.0015(18) 0.0013(15) -0.0007(16)
C25 0.045(2) 0.022(2) 0.052(3) 0.001(2) 0.000(2) -0.0029(18)
C26 0.048(2) 0.030(2) 0.032(2) -0.0053(19) 0.0004(17) 0.0087(19)
C27 0.038(2) 0.038(3) 0.047(3) 0.019(2) 0.0048(18) 0.0020(19)
C28 0.029(2) 0.028(2) 0.074(3) 0.010(2) 0.006(2) -0.0050(18)
C29 0.043(2) 0.055(3) 0.033(2) 0.001(2) 0.0129(18) 0.005(2)
C30 0.061(3) 0.044(3) 0.025(2) -0.009(2) -0.0126(19) 0.005(2)
C31 0.041(2) 0.028(2) 0.037(2) 0.0077(19) 0.0053(17) -0.0012(18)
C32 0.035(2) 0.028(2) 0.030(2) -0.0025(18) 0.0035(16) -0.0036(17)
C33 0.039(2) 0.038(3) 0.024(2) 0.0114(19) 0.0030(16) 0.0015(18)
C34 0.036(2) 0.043(3) 0.040(3) 0.011(2) 0.0038(17) -0.0114(19)
C35 0.0264(19) 0.034(2) 0.029(2) -0.0014(18) -0.0013(15) 0.0018(16)
C36 0.0246(19) 0.045(3) 0.026(2) 0.0027(19) 0.0024(14) -0.0026(17)
C37 0.0177(16) 0.028(2) 0.0147(17) 0.0042(15) 0.0032(12) 0.0012(14)
C38 0.0174(16) 0.027(2) 0.0196(18) 0.0028(16) 0.0007(12) 0.0002(14)
C39 0.0246(17) 0.026(2) 0.0177(18) 0.0001(16) 0.0038(13) -0.0019(15)
C40 0.0273(18) 0.022(2) 0.0199(19) 0.0025(16) 0.0030(13) 0.0023(15)
C41 0.0216(17) 0.028(2) 0.0210(19) 0.0045(16) 0.0023(13) 0.0047(15)
C42 0.0192(16) 0.026(2) 0.0207(19) 0.0022(16) 0.0006(13) -0.0012(14)
C43 0.0310(16) 0.0335(19) 0.0363(19) -0.0023(17) 0.0018(14) -0.0052(15)
C44 0.0229(19) 0.036(3) 0.036(2) 0.0027(19) 0.0022(16) 0.0042(17)
C45 0.0200(16) 0.019(2) 0.0200(18) 0.0034(15) 0.0022(13) -0.0005(13)
C46 0.0186(16) 0.027(2) 0.0196(18) 0.0030(16) 0.0022(13) -0.0015(14)
C47 0.0298(19) 0.025(2) 0.023(2) 0.0026(16) 0.0024(14) -0.0036(15)
C48 0.032(2) 0.025(2) 0.0210(19) -0.0002(16) 0.0096(14) 0.0015(15)
C49 0.0231(17) 0.023(2) 0.026(2) 0.0048(16) 0.0085(14) 0.0009(14)
C50 0.0217(17) 0.021(2) 0.024(2) 0.0029(16) 0.0031(13) -0.0006(14)
C51 0.0494(18) 0.058(2) 0.0348(17) -0.0101(16) 0.0032(15) -0.0126(17)
C52 0.0229(16) 0.056(2) 0.052(2) 0.0045(19) 0.0177(15) 0.0015(16)
C53 0.0186(16) 0.024(2) 0.0145(17) 0.0054(15) -0.0004(12) 0.0008(14)
C54 0.0208(17) 0.025(2) 0.0174(18) 0.0035(15) 0.0029(13) 0.0034(14)
C55 0.0252(18) 0.023(2) 0.0194(19) 0.0033(16) -0.0031(13) 0.0000(15)
C56 0.0230(18) 0.032(2) 0.0219(19) 0.0049(17) 0.0033(14) -0.0074(15)
C57 0.0209(17) 0.032(2) 0.0191(19) 0.0010(17) 0.0053(13) -0.0022(15)
C58 0.0213(17) 0.024(2) 0.0179(18) -0.0018(15) 0.0007(13) -0.0041(14)
C59 0.036(2) 0.026(2) 0.025(2) 0.0050(17) -0.0071(15) -0.0005(17)
C60 0.0448(19) 0.065(2) 0.049(2) -0.010(2) 0.0311(17) -0.0137(18)
C61 0.0160(16) 0.023(2) 0.0199(18) 0.0023(15) 0.0033(12) -0.0048(13)
C62 0.0204(16) 0.0174(19) 0.0248(19) 0.0016(15) 0.0032(13) -0.0023(14)
C63 0.0218(17) 0.024(2) 0.0223(19) 0.0019(16) 0.0000(13) -0.0061(14)
C64 0.0215(17) 0.028(2) 0.022(2) 0.0061(16) -0.0038(13) -0.0031(15)
C65 0.0179(17) 0.026(2) 0.028(2) 0.0036(17) 0.0003(13) 0.0005(14)
C66 0.0198(17) 0.027(2) 0.0185(18) -0.0011(16) 0.0019(13) -0.0023(14)
C67 0.037(2) 0.032(2) 0.026(2) 0.0005(18) -0.0023(16) -0.0003(18)
C68 0.0461(19) 0.057(2) 0.045(2) -0.0006(17) 0.0066(16) 0.0215(17)
C71 0.147(7) 0.068(5) 0.117(7) -0.037(5) 0.026(5) -0.032(5)
C72 0.078(5) 0.118(8) 0.149(9) -0.077(7) 0.033(5) -0.045(5)
C73 0.056(4) 0.089(7) 0.163(10) -0.045(6) -0.011(5) -0.010(4)
C74 0.119(7) 0.099(7) 0.121(7) 0.005(5) -0.056(6) -0.047(6)
B1 0.0160(18) 0.023(2) 0.020(2) 0.0001(17) 0.0016(14) -0.0006(16)
F1 0.0448(13) 0.0660(18) 0.0510(16) -0.0167(14) 0.0229(11) -0.0305(13)
F2 0.0438(13) 0.0543(17) 0.0372(14) 0.0066(12) -0.0144(10) -0.0164(12)
F3 0.0467(13) 0.0278(14) 0.0790(19) -0.0102(14) -0.0127(12) -0.0045(11)
F4 0.0212(11) 0.0593(18) 0.0547(16) 0.0161(14) 0.0084(10) 0.0065(11)
F5 0.0343(13) 0.0336(16) 0.086(2) -0.0037(14) -0.0083(12) 0.0152(11)
F6 0.0322(12) 0.0666(19) 0.0354(14) 0.0100(13) -0.0063(10) 0.0104(11)
F8 0.0973(16) 0.1009(19) 0.0476(14) 0.0092(14) -0.0105(13) -0.0425(15)
F9 0.087(2) 0.075(2) 0.095(2) -0.0433(19) -0.0211(17) -0.0043(18)
F10 0.0333(13) 0.0504(18) 0.110(2) 0.0102(16) 0.0273(13) -0.0082(12)
F11 0.0408(13) 0.078(2) 0.0656(18) -0.0213(15) 0.0318(12) -0.0035(13)
F12 0.0226(12) 0.118(3) 0.0559(17) 0.0184(16) 0.0080(11) 0.0119(13)
F13 0.1002(16) 0.0417(14) 0.0359(13) -0.0042(11) -0.0220(12) 0.0073(13)
F14 0.0436(13) 0.0279(14) 0.0434(15) -0.0028(11) 0.0110(10) 0.0029(10)
F15 0.0333(12) 0.0274(14) 0.0761(19) -0.0013(13) 0.0067(11) -0.0091(10)
F16 0.085(2) 0.091(2) 0.101(2) 0.021(2) 0.0617(18) 0.0451(18)
F17 0.0455(13) 0.073(2) 0.0507(16) -0.0226(14) 0.0308(11) -0.0325(13)
F18 0.0607(13) 0.0786(16) 0.0578(15) -0.0378(13) 0.0304(11) -0.0291(12)
F19 0.0483(14) 0.077(2) 0.0294(14) -0.0144(13) 0.0037(10) 0.0160(13)
F20 0.0780(18) 0.0421(17) 0.0400(16) -0.0159(13) 0.0031(12) -0.0206(14)
F21 0.0763(17) 0.0465(17) 0.0221(13) 0.0028(12) -0.0033(11) 0.0123(13)
F22 0.0503(16) 0.096(2) 0.087(2) -0.0261(19) -0.0244(14) 0.0423(16)
F23 0.0969(17) 0.0614(16) 0.1073(19) 0.0147(14) 0.0396(15) 0.0206(14)
F24 0.0725(14) 0.0651(16) 0.0485(14) -0.0091(12) 0.0001(11) 0.0393(12)
Mn 0.0186(3) 0.0240(3) 0.0192(3) 0.0027(2) -0.0015(2) -0.0012(2)
P1 0.0237(5) 0.0253(6) 0.0368(6) 0.0061(5) 0.0013(4) -0.0008(4)
P2 0.0313(5) 0.0323(6) 0.0226(5) -0.0009(5) -0.0010(4) 0.0021(4)
P3 0.0276(5) 0.0277(6) 0.0217(5) 0.0051(4) 0.0009(4) -0.0035(4)
P4 0.0212(4) 0.0260(6) 0.0216(5) 0.0024(4) -0.0007(3) -0.0013(4)
Sn 0.01800(12) 0.02485(15) 0.01780(13) 0.00144(11) -0.00063(8) 0.00042(10)
F25 0.093(4) 0.220(8) 0.178(7) -0.056(5) 0.031(4) -0.003(5)
F25S 0.104(5) 0.188(8) 0.186(7) -0.056(6) 0.033(5) 0.006(5)
C69 0.083(3) 0.188(7) 0.167(6) -0.074(5) 0.034(4) 0.002(4)
C70 0.087(3) 0.181(7) 0.171(6) -0.074(5) 0.030(4) 0.009(4)
C69S 0.083(3) 0.188(7) 0.167(6) -0.074(5) 0.034(4) 0.002(4)
C70S 0.087(3) 0.181(7) 0.171(6) -0.074(5) 0.030(4) 0.009(4)
F7 0.0389(15) 0.058(2) 0.0425(17) -0.0091(16) 0.0009(13) -0.0127(15)
F7S 0.044(2) 0.054(2) 0.046(2) -0.0083(19) -0.0022(17) -0.0010(19)

loop_
_atom_type_symbol
_atom_type_description
_atom_type_scat_dispersion_real
_atom_type_scat_dispersion_imag
_atom_type_scat_source
C C 0.0033 0.0016 'International Tables Vol C Tables 4.2.6.8 and 6.1.1.4'
H H 0.0000 0.0000 'International Tables Vol C Tables 4.2.6.8 and 6.1.1.4'
B B 0.0013 0.0007 'International Tables Vol C Tables 4.2.6.8 and 6.1.1.4'
F F 0.0171 0.0103 'International Tables Vol C Tables 4.2.6.8 and 6.1.1.4'
Mn Mn 0.3368 0.7283 'International Tables Vol C Tables 4.2.6.8 and 6.1.1.4'
P P 0.1023 0.0942 'International Tables Vol C Tables 4.2.6.8 and 6.1.1.4'
Sn Sn -0.6537 1.4246 'International Tables Vol C Tables 4.2.6.8 and 6.1.1.4'

loop_
_geom_angle_atom_site_label_1
_geom_angle_atom_site_label_2
_geom_angle_atom_site_label_3
_geom_angle
C2 C1 C6 120.3(3)
C2 C1 Sn 119.4(2)
C6 C1 Sn 120.4(2)
C1 C2 C3 119.8(3)
C1 C2 C7 120.1(3)
C3 C2 C7 120.1(3)
C4 C3 C2 120.3(4)
C4 C3 H3A 119.9
C2 C3 H3A 119.9
C5 C4 C3 119.9(3)
C5 C4 H4A 120.1
C3 C4 H4A 120.1
C4 C5 C6 120.4(4)
C4 C5 H5A 119.8
C6 C5 H5A 119.8
C1 C6 C5 119.4(3)
C1 C6 C16 120.4(3)
C5 C6 C16 120.2(3)
C12 C7 C8 120.8(4)
C12 C7 C2 120.8(3)
C8 C7 C2 118.4(3)
C9 C8 C7 118.2(4)
C9 C8 C13 120.3(4)
C7 C8 C13 121.5(3)
C10 C9 C8 122.4(4)
C10 C9 H9A 118.8
C8 C9 H9A 118.8
C9 C10 C11 118.0(4)
C9 C10 C14 120.4(4)
C11 C10 C14 121.6(4)
C12 C11 C10 121.9(4)
C12 C11 H11A 119.1
C10 C11 H11A 119.1
C11 C12 C7 118.6(4)
C11 C12 C15 120.2(4)
C7 C12 C15 121.1(4)
C8 C13 H13A 109.5
C8 C13 H13B 109.5
H13A C13 H13B 109.5
C8 C13 H13C 109.5
H13A C13 H13C 109.5
H13B C13 H13C 109.5
C10 C14 H14A 109.5
C10 C14 H14B 109.5
H14A C14 H14B 109.5
C10 C14 H14C 109.5
H14A C14 H14C 109.5
H14B C14 H14C 109.5
C12 C15 H15C 109.5
C12 C15 H15B 109.5
H15C C15 H15B 109.5
C12 C15 H15A 109.5
H15C C15 H15A 109.5
H15B C15 H15A 109.5
C17 C16 C21 120.0(3)
C17 C16 C6 120.1(3)
C21 C16 C6 119.9(3)
C18 C17 C16 119.3(3)
C18 C17 C22 119.7(4)
C16 C17 C22 121.0(3)
C17 C18 C19 121.7(4)
C17 C18 H18A 119.2
C19 C18 H18A 119.2
C20 C19 C18 118.2(3)
C20 C19 C23 120.9(3)
C18 C19 C23 120.9(4)
C21 C20 C19 122.5(3)
C21 C20 H20A 118.7
C19 C20 H20A 118.7
C20 C21 C16 118.3(3)
C20 C21 C24 122.0(3)
C16 C21 C24 119.7(3)
C17 C22 H22A 109.5
C17 C22 H22B 109.5
H22A C22 H22B 109.5
C17 C22 H22C 109.5
H22A C22 H22C 109.5
H22B C22 H22C 109.5
C19 C23 H23A 109.5
C19 C23 H23B 109.5
H23A C23 H23B 109.5
C19 C23 H23C 109.5
H23A C23 H23C 109.5
H23B C23 H23C 109.5
C21 C24 H24A 109.5
C21 C24 H24B 109.5
H24A C24 H24B 109.5
C21 C24 H24C 109.5
H24A C24 H24C 109.5
H24B C24 H24C 109.5
C26 C25 P1 109.9(3)
C26 C25 H25A 109.7
P1 C25 H25A 109.7
C26 C25 H25B 109.7
P1 C25 H25B 109.7
H25A C25 H25B 108.2
C25 C26 P2 107.8(3)
C25 C26 H26A 110.1
P2 C26 H26A 110.1
C25 C26 H26B 110.1
P2 C26 H26B 110.1
H26A C26 H26B 108.5
P1 C27 H27A 109.5
P1 C27 H27B 109.5
H27A C27 H27B 109.5
P1 C27 H27C 109.5
H27A C27 H27C 109.5
H27B C27 H27C 109.5
P1 C28 H28A 109.5
P1 C28 H28B 109.5
H28A C28 H28B 109.5
P1 C28 H28C 109.5
H28A C28 H28C 109.5
H28B C28 H28C 109.5
P2 C29 H29A 109.5
P2 C29 H29B 109.5
H29A C29 H29B 109.5
P2 C29 H29C 109.5
H29A C29 H29C 109.5
H29B C29 H29C 109.5
P2 C30 H30A 109.5
P2 C30 H30B 109.5
H30A C30 H30B 109.5
P2 C30 H30C 109.5
H30A C30 H30C 109.5
H30B C30 H30C 109.5
C32 C31 P3 110.3(3)
C32 C31 H31A 109.6
P3 C31 H31A 109.6
C32 C31 H31B 109.6
P3 C31 H31B 109.6
H31A C31 H31B 108.1
C31 C32 P4 108.2(3)
C31 C32 H32B 110.1
P4 C32 H32B 110.1
C31 C32 H32A 110.1
P4 C32 H32A 110.1
H32B C32 H32A 108.4
P3 C33 H33A 109.5
P3 C33 H33B 109.5
H33A C33 H33B 109.5
P3 C33 H33C 109.5
H33A C33 H33C 109.5
H33B C33 H33C 109.5
P3 C34 H34A 109.5
P3 C34 H34B 109.5
H34A C34 H34B 109.5
P3 C34 H34C 109.5
H34A C34 H34C 109.5
H34B C34 H34C 109.5
P4 C35 H35A 109.5
P4 C35 H35B 109.5
H35A C35 H35B 109.5
P4 C35 H35C 109.5
H35A C35 H35C 109.5
H35B C35 H35C 109.5
P4 C36 H36C 109.5
P4 C36 H36B 109.5
H36C C36 H36B 109.5
P4 C36 H36A 109.5
H36C C36 H36A 109.5
H36B C36 H36A 109.5
C38 C37 C42 114.8(3)
C38 C37 B1 122.6(3)
C42 C37 B1 122.5(3)
C39 C38 C37 122.9(3)
C39 C38 H38A 118.5
C37 C38 H38A 118.5
C38 C39 C40 121.0(3)
C38 C39 C43 119.2(3)
C40 C39 C43 119.8(4)
C41 C40 C39 117.3(3)
C41 C40 H40A 121.4
C39 C40 H40A 121.4
C42 C41 C40 121.6(3)
C42 C41 C44 118.6(3)
C40 C41 C44 119.7(3)
C41 C42 C37 122.4(3)
C41 C42 H42A 118.8
C37 C42 H42A 118.8
F3 C43 F2 106.2(3)
F3 C43 F1 105.8(3)
F2 C43 F1 106.2(3)
F3 C43 C39 113.5(3)
F2 C43 C39 112.7(3)
F1 C43 C39 112.0(3)
F5 C44 F6 106.8(3)
F5 C44 F4 107.2(3)
F6 C44 F4 104.6(3)
F5 C44 C41 113.6(3)
F6 C44 C41 112.4(3)
F4 C44 C41 111.7(3)
C50 C45 C46 115.6(3)
C50 C45 B1 122.3(3)
C46 C45 B1 122.1(3)
C47 C46 C45 122.2(3)
C47 C46 H46A 118.9
C45 C46 H46A 118.9
C46 C47 C48 120.7(3)
C46 C47 C51 120.5(3)
C48 C47 C51 118.7(4)
C49 C48 C47 118.2(3)
C49 C48 H48A 120.9
C47 C48 H48A 120.9
C48 C49 C50 120.9(3)
C48 C49 C52 119.8(3)
C50 C49 C52 119.3(3)
C49 C50 C45 122.3(3)
C49 C50 H50A 118.9
C45 C50 H50A 118.9
F7 C51 F8 115.4(5)
F7 C51 F9 97.7(5)
F8 C51 F9 100.0(4)
F7 C51 F7S 33.0(4)
F8 C51 F7S 90.0(7)
F9 C51 F7S 124.6(7)
F7 C51 C47 115.5(4)
F8 C51 C47 113.2(4)
F9 C51 C47 112.8(4)
F7S C51 C47 112.5(5)
F12 C52 F10 106.9(4)
F12 C52 F11 105.3(4)
F10 C52 F11 105.7(4)
F12 C52 C49 113.5(4)
F10 C52 C49 112.4(3)
F11 C52 C49 112.5(4)
C54 C53 C58 115.5(3)
C54 C53 B1 122.3(3)
C58 C53 B1 122.0(3)
C55 C54 C53 123.2(3)
C55 C54 H54A 118.4
C53 C54 H54A 118.4
C54 C55 C56 120.1(3)
C54 C55 C59 119.4(3)
C56 C55 C59 120.5(3)
C57 C56 C55 117.9(3)
C57 C56 H56A 121.1
C55 C56 H56A 121.1
C56 C57 C58 121.1(3)
C56 C57 C60 120.5(3)
C58 C57 C60 118.4(4)
C57 C58 C53 122.2(3)
C57 C58 H58A 118.9
C53 C58 H58A 118.9
F15 C59 F13 106.7(3)
F15 C59 F14 105.9(3)
F13 C59 F14 104.2(3)
F15 C59 C55 113.8(3)
F13 C59 C55 112.0(3)
F14 C59 C55 113.4(3)
F16 C60 F17 106.8(4)
F16 C60 F18 105.8(4)
F17 C60 F18 105.2(4)
F16 C60 C57 112.7(4)
F17 C60 C57 113.6(4)
F18 C60 C57 112.1(4)
C62 C61 C66 115.8(3)
C62 C61 B1 121.6(3)
C66 C61 B1 122.0(3)
C63 C62 C61 122.4(3)
C63 C62 H62A 118.8
C61 C62 H62A 118.8
C64 C63 C62 120.3(3)
C64 C63 C67 120.1(3)
C62 C63 C67 119.6(3)
C65 C64 C63 118.6(3)
C65 C64 H64A 120.7
C63 C64 H64A 120.7
C64 C65 C66 120.8(3)
C64 C65 C68 118.3(3)
C66 C65 C68 120.8(4)
C65 C66 C61 122.1(3)
C65 C66 H66A 118.9
C61 C66 H66A 118.9
F19 C67 F21 106.7(3)
F19 C67 F20 105.6(3)
F21 C67 F20 105.7(3)
F19 C67 C63 112.7(3)
F21 C67 C63 112.9(3)
F20 C67 C63 112.7(3)
F22 C68 F24 105.1(4)
F22 C68 F23 103.3(4)
F24 C68 F23 107.3(4)
F22 C68 C65 113.2(4)
F24 C68 C65 114.8(4)
F23 C68 C65 112.2(4)
C70 C71 C72 119.9(11)
C70 C71 H71 120.0
C72 C71 H71 120.0
C73 C72 C71 119.4(9)
C73 C72 H72 120.3
C71 C72 H72 120.3
C72 C73 C74 121.1(9)
C72 C73 H73 119.4
C74 C73 H73 119.4
C69 C74 C73 116.5(10)
C69 C74 H74 121.8
C73 C74 H74 121.8
C37 B1 C45 106.8(3)
C37 B1 C61 111.8(3)
C45 B1 C61 111.5(3)
C37 B1 C53 112.6(3)
C45 B1 C53 111.2(3)
C61 B1 C53 103.0(3)
P4 Mn P2 159.89(4)
P4 Mn P1 93.51(4)
P2 Mn P1 83.91(4)
P4 Mn P3 84.07(4)
P2 Mn P3 93.08(4)
P1 Mn P3 164.44(4)
P4 Mn Sn 99.17(3)
P2 Mn Sn 100.94(3)
P1 Mn Sn 97.40(3)
P3 Mn Sn 98.16(3)
P4 Mn H75 78.5(14)
P2 Mn H75 81.4(14)
P1 Mn H75 81.1(14)
P3 Mn H75 83.4(14)
Sn Mn H75 177.1(14)
C28 P1 C27 100.2(2)
C28 P1 C25 99.8(2)
C27 P1 C25 101.5(2)
C28 P1 Mn 121.11(15)
C27 P1 Mn 120.14(15)
C25 P1 Mn 110.75(15)
C29 P2 C30 100.9(2)
C29 P2 C26 102.7(2)
C30 P2 C26 100.4(2)
C29 P2 Mn 123.18(16)
C30 P2 Mn 117.28(16)
C26 P2 Mn 109.30(14)
C33 P3 C34 99.41(19)
C33 P3 C31 100.39(19)
C34 P3 C31 101.8(2)
C33 P3 Mn 122.04(15)
C34 P3 Mn 120.00(15)
C31 P3 Mn 109.86(13)
C36 P4 C35 101.04(17)
C36 P4 C32 102.86(19)
C35 P4 C32 99.63(18)
C36 P4 Mn 123.14(14)
C35 P4 Mn 118.02(13)
C32 P4 Mn 108.83(13)
C1 Sn Mn 176.85(9)
F25 C69 C70 115.3(13)
F25 C69 C74 122.9(15)
C70 C69 C74 121.5(12)
C69 C70 C71 121.6(12)
C69 C70 H70 119.2
C71 C70 H70 119.2

loop_
_geom_bond_atom_site_label_1
_geom_bond_atom_site_label_2
_geom_bond_distance
C1 C2 1.387(5)
C1 C6 1.395(5)
C1 Sn 2.159(3)
C2 C3 1.394(5)
C2 C7 1.505(5)
C3 C4 1.394(6)
C3 H3A 0.9500
C4 C5 1.380(5)
C4 H4A 0.9500
C5 C6 1.403(5)
C5 H5A 0.9500
C6 C16 1.488(5)
C7 C12 1.401(5)
C7 C8 1.407(5)
C8 C9 1.390(5)
C8 C13 1.508(6)
C9 C10 1.390(6)
C9 H9A 0.9500
C10 C11 1.396(6)
C10 C14 1.503(6)
C11 C12 1.392(6)
C11 H11A 0.9500
C12 C15 1.513(6)
C13 H13A 0.9800
C13 H13B 0.9800
C13 H13C 0.9800
C14 H14A 0.9800
C14 H14B 0.9800
C14 H14C 0.9800
C15 H15C 0.9800
C15 H15B 0.9800
C15 H15A 0.9800
C16 C17 1.400(5)
C16 C21 1.422(5)
C17 C18 1.386(5)
C17 C22 1.518(5)
C18 C19 1.394(5)
C18 H18A 0.9500
C19 C20 1.389(5)
C19 C23 1.503(5)
C20 C21 1.382(5)
C20 H20A 0.9500
C21 C24 1.510(5)
C22 H22A 0.9800
C22 H22B 0.9800
C22 H22C 0.9800
C23 H23A 0.9800
C23 H23B 0.9800
C23 H23C 0.9800
C24 H24A 0.9800
C24 H24B 0.9800
C24 H24C 0.9800
C25 C26 1.528(6)
C25 P1 1.840(4)
C25 H25A 0.9900
C25 H25B 0.9900
C26 P2 1.837(4)
C26 H26A 0.9900
C26 H26B 0.9900
C27 P1 1.830(4)
C27 H27A 0.9800
C27 H27B 0.9800
C27 H27C 0.9800
C28 P1 1.824(4)
C28 H28A 0.9800
C28 H28B 0.9800
C28 H28C 0.9800
C29 P2 1.816(4)
C29 H29A 0.9800
C29 H29B 0.9800
C29 H29C 0.9800
C30 P2 1.825(4)
C30 H30A 0.9800
C30 H30B 0.9800
C30 H30C 0.9800
C31 C32 1.501(5)
C31 P3 1.854(4)
C31 H31A 0.9900
C31 H31B 0.9900
C32 P4 1.835(4)
C32 H32B 0.9900
C32 H32A 0.9900
C33 P3 1.826(4)
C33 H33A 0.9800
C33 H33B 0.9800
C33 H33C 0.9800
C34 P3 1.833(4)
C34 H34A 0.9800
C34 H34B 0.9800
C34 H34C 0.9800
C35 P4 1.834(3)
C35 H35A 0.9800
C35 H35B 0.9800
C35 H35C 0.9800
C36 P4 1.820(4)
C36 H36C 0.9800
C36 H36B 0.9800
C36 H36A 0.9800
C37 C38 1.405(5)
C37 C42 1.411(4)
C37 B1 1.626(5)
C38 C39 1.388(5)
C38 H38A 0.9500
C39 C40 1.391(5)
C39 C43 1.496(5)
C40 C41 1.389(5)
C40 H40A 0.9500
C41 C42 1.384(5)
C41 C44 1.503(5)
C42 H42A 0.9500
C43 F3 1.335(5)
C43 F2 1.336(4)
C43 F1 1.337(4)
C44 F5 1.320(5)
C44 F6 1.340(4)
C44 F4 1.345(4)
C45 C50 1.394(4)
C45 C46 1.407(5)
C45 B1 1.643(5)
C46 C47 1.382(5)
C46 H46A 0.9500
C47 C48 1.389(5)
C47 C51 1.481(6)
C48 C49 1.378(5)
C48 H48A 0.9500
C49 C50 1.389(5)
C49 C52 1.495(5)
C50 H50A 0.9500
C51 F7 1.318(6)
C51 F8 1.326(5)
C51 F9 1.330(6)
C51 F7S 1.352(10)
C52 F12 1.317(5)
C52 F10 1.320(5)
C52 F11 1.342(5)
C53 C54 1.389(5)
C53 C58 1.397(5)
C53 B1 1.656(5)
C54 C55 1.385(5)
C54 H54A 0.9500
C55 C56 1.396(5)
C55 C59 1.489(5)
C56 C57 1.381(5)
C56 H56A 0.9500
C57 C58 1.390(5)
C57 C60 1.493(5)
C58 H58A 0.9500
C59 F15 1.339(4)
C59 F13 1.340(4)
C59 F14 1.344(4)
C60 F16 1.314(6)
C60 F17 1.329(5)
C60 F18 1.334(5)
C61 C62 1.397(5)
C61 C66 1.401(5)
C61 B1 1.651(5)
C62 C63 1.395(5)
C62 H62A 0.9500
C63 C64 1.383(5)
C63 C67 1.495(5)
C64 C65 1.382(5)
C64 H64A 0.9500
C65 C66 1.389(5)
C65 C68 1.488(6)
C66 H66A 0.9500
C67 F19 1.335(4)
C67 F21 1.338(4)
C67 F20 1.340(5)
C68 F22 1.310(5)
C68 F24 1.314(5)
C68 F23 1.329(6)
C71 C70 1.316(12)
C71 C72 1.365(11)
C71 H71 0.9500
C72 C73 1.324(12)
C72 H72 0.9500
C73 C74 1.386(12)
C73 H73 0.9500
C74 C69 1.367(13)
C74 H74 0.9500
Mn P4 2.2534(11)
Mn P2 2.2576(12)
Mn P1 2.2615(12)
Mn P3 2.2661(11)
Mn Sn 2.3434(5)
Mn H75 1.44(3)
F25 C69 1.274(11)
C69 C70 1.306(15)
C70 H70 0.9500

loop_
_geom_torsion_atom_site_label_1
_geom_torsion_atom_site_label_2
_geom_torsion_atom_site_label_3
_geom_torsion_atom_site_label_4
_geom_torsion
C6 C1 C2 C3 0.7(5)
Sn C1 C2 C3 -178.5(3)
C6 C1 C2 C7 -177.3(3)
Sn C1 C2 C7 3.5(5)
C1 C2 C3 C4 0.4(6)
C7 C2 C3 C4 178.5(4)
C2 C3 C4 C5 -1.0(7)
C3 C4 C5 C6 0.4(6)
C2 C1 C6 C5 -1.3(5)
Sn C1 C6 C5 177.8(3)
C2 C1 C6 C16 176.5(3)
Sn C1 C6 C16 -4.3(5)
C4 C5 C6 C1 0.8(6)
C4 C5 C6 C16 -177.1(4)
C1 C2 C7 C12 -101.8(4)
C3 C2 C7 C12 80.2(5)
C1 C2 C7 C8 80.6(4)
C3 C2 C7 C8 -97.4(4)
C12 C7 C8 C9 2.2(5)
C2 C7 C8 C9 179.8(3)
C12 C7 C8 C13 -176.6(3)
C2 C7 C8 C13 1.0(5)
C7 C8 C9 C10 -1.4(5)
C13 C8 C9 C10 177.5(3)
C8 C9 C10 C11 0.4(5)
C8 C9 C10 C14 179.2(3)
C9 C10 C11 C12 -0.3(5)
C14 C10 C11 C12 -179.0(3)
C10 C11 C12 C7 1.1(5)
C10 C11 C12 C15 -176.9(3)
C8 C7 C12 C11 -2.1(5)
C2 C7 C12 C11 -179.6(3)
C8 C7 C12 C15 175.8(3)
C2 C7 C12 C15 -1.7(5)
C1 C6 C16 C17 -91.4(4)
C5 C6 C16 C17 86.4(4)
C1 C6 C16 C21 89.3(4)
C5 C6 C16 C21 -92.8(4)
C21 C16 C17 C18 -1.7(5)
C6 C16 C17 C18 179.0(3)
C21 C16 C17 C22 178.7(3)
C6 C16 C17 C22 -0.6(5)
C16 C17 C18 C19 1.1(5)
C22 C17 C18 C19 -179.3(3)
C17 C18 C19 C20 0.0(5)
C17 C18 C19 C23 -179.2(3)
C18 C19 C20 C21 -0.6(5)
C23 C19 C20 C21 178.6(3)
C19 C20 C21 C16 0.0(5)
C19 C20 C21 C24 178.4(3)
C17 C16 C21 C20 1.2(5)
C6 C16 C21 C20 -179.6(3)
C17 C16 C21 C24 -177.3(3)
C6 C16 C21 C24 2.0(5)
P1 C25 C26 P2 -44.6(3)
P3 C31 C32 P4 -45.0(3)
C42 C37 C38 C39 -1.6(5)
B1 C37 C38 C39 -178.2(3)
C37 C38 C39 C40 -0.4(5)
C37 C38 C39 C43 179.6(3)
C38 C39 C40 C41 1.3(5)
C43 C39 C40 C41 -178.6(3)
C39 C40 C41 C42 -0.2(5)
C39 C40 C41 C44 178.7(3)
C40 C41 C42 C37 -1.9(5)
C44 C41 C42 C37 179.1(3)
C38 C37 C42 C41 2.8(5)
B1 C37 C42 C41 179.3(3)
C38 C39 C43 F3 175.3(3)
C40 C39 C43 F3 -4.8(5)
C38 C39 C43 F2 54.5(5)
C40 C39 C43 F2 -125.5(4)
C38 C39 C43 F1 -65.1(5)
C40 C39 C43 F1 114.9(4)
C42 C41 C44 F5 -171.4(3)
C40 C41 C44 F5 9.6(5)
C42 C41 C44 F6 67.2(5)
C40 C41 C44 F6 -111.8(4)
C42 C41 C44 F4 -50.0(5)
C40 C41 C44 F4 131.0(4)
C50 C45 C46 C47 -4.1(5)
B1 C45 C46 C47 177.8(3)
C45 C46 C47 C48 2.3(6)
C45 C46 C47 C51 -175.2(4)
C46 C47 C48 C49 0.8(6)
C51 C47 C48 C49 178.3(4)
C47 C48 C49 C50 -2.0(6)
C47 C48 C49 C52 177.5(4)
C48 C49 C50 C45 0.1(6)
C52 C49 C50 C45 -179.4(4)
C46 C45 C50 C49 2.9(5)
B1 C45 C50 C49 -179.0(3)
C46 C47 C51 F7 2.7(7)
C48 C47 C51 F7 -174.8(5)
C46 C47 C51 F8 -133.5(4)
C48 C47 C51 F8 48.9(6)
C46 C47 C51 F9 113.9(5)
C48 C47 C51 F9 -63.6(5)
C46 C47 C51 F7S -33.3(9)
C48 C47 C51 F7S 149.1(8)
C48 C49 C52 F12 143.2(4)
C50 C49 C52 F12 -37.3(6)
C48 C49 C52 F10 -95.4(5)
C50 C49 C52 F10 84.1(5)
C48 C49 C52 F11 23.8(6)
C50 C49 C52 F11 -156.8(4)
C58 C53 C54 C55 -2.5(5)
B1 C53 C54 C55 -176.5(3)
C53 C54 C55 C56 1.6(5)
C53 C54 C55 C59 -176.5(3)
C54 C55 C56 C57 0.1(5)
C59 C55 C56 C57 178.1(3)
C55 C56 C57 C58 -0.6(5)
C55 C56 C57 C60 179.7(4)
C56 C57 C58 C53 -0.4(5)
C60 C57 C58 C53 179.3(4)
C54 C53 C58 C57 2.0(5)
B1 C53 C58 C57 175.9(3)
C54 C55 C59 F15 -166.7(3)
C56 C55 C59 F15 15.2(5)
C54 C55 C59 F13 72.1(4)
C56 C55 C59 F13 -106.0(4)
C54 C55 C59 F14 -45.5(5)
C56 C55 C59 F14 136.4(3)
C56 C57 C60 F16 111.8(5)
C58 C57 C60 F16 -67.9(5)
C56 C57 C60 F17 -9.9(6)
C58 C57 C60 F17 170.4(4)
C56 C57 C60 F18 -129.0(4)
C58 C57 C60 F18 51.3(6)
C66 C61 C62 C63 -0.6(5)
B1 C61 C62 C63 -171.8(3)
C61 C62 C63 C64 -0.5(5)
C61 C62 C63 C67 179.0(3)
C62 C63 C64 C65 1.0(5)
C67 C63 C64 C65 -178.5(3)
C63 C64 C65 C66 -0.3(5)
C63 C64 C65 C68 176.9(4)
C64 C65 C66 C61 -0.9(5)
C68 C65 C66 C61 -178.0(4)
C62 C61 C66 C65 1.3(5)
B1 C61 C66 C65 172.4(3)
C64 C63 C67 F19 142.7(3)
C62 C63 C67 F19 -36.8(5)
C64 C63 C67 F21 21.7(5)
C62 C63 C67 F21 -157.8(3)
C64 C63 C67 F20 -97.9(4)
C62 C63 C67 F20 82.6(4)
C64 C65 C68 F22 46.8(6)
C66 C65 C68 F22 -136.0(4)
C64 C65 C68 F24 167.5(4)
C66 C65 C68 F24 -15.3(6)
C64 C65 C68 F23 -69.7(5)
C66 C65 C68 F23 107.5(5)
C70 C71 C72 C73 -1.6(12)
C71 C72 C73 C74 1.6(12)
C72 C73 C74 C69 -1.3(12)
C38 C37 B1 C45 86.4(4)
C42 C37 B1 C45 -89.9(4)
C38 C37 B1 C61 -35.9(4)
C42 C37 B1 C61 147.8(3)
C38 C37 B1 C53 -151.3(3)
C42 C37 B1 C53 32.4(4)
C50 C45 B1 C37 -86.9(4)
C46 C45 B1 C37 91.1(4)
C50 C45 B1 C61 35.5(5)
C46 C45 B1 C61 -146.5(3)
C50 C45 B1 C53 149.9(3)
C46 C45 B1 C53 -32.1(5)
C62 C61 B1 C37 -36.9(4)
C66 C61 B1 C37 152.4(3)
C62 C61 B1 C45 -156.5(3)
C66 C61 B1 C45 32.9(4)
C62 C61 B1 C53 84.2(4)
C66 C61 B1 C53 -86.5(4)
C54 C53 B1 C37 -152.3(3)
C58 C53 B1 C37 34.1(4)
C54 C53 B1 C45 -32.5(4)
C58 C53 B1 C45 153.9(3)
C54 C53 B1 C61 87.1(4)
C58 C53 B1 C61 -86.5(4)
C26 C25 P1 C28 157.7(3)
C26 C25 P1 C27 -99.7(3)
C26 C25 P1 Mn 28.9(3)
P4 Mn P1 C28 41.8(2)
P2 Mn P1 C28 -118.2(2)
P3 Mn P1 C28 -38.7(3)
Sn Mn P1 C28 141.5(2)
P4 Mn P1 C27 -84.29(17)
P2 Mn P1 C27 115.73(17)
P3 Mn P1 C27 -164.7(2)
Sn Mn P1 C27 15.44(17)
P4 Mn P1 C25 157.96(14)
P2 Mn P1 C25 -2.03(14)
P3 Mn P1 C25 77.5(2)
Sn Mn P1 C25 -102.32(14)
C25 C26 P2 C29 175.5(3)
C25 C26 P2 C30 -80.7(3)
C25 C26 P2 Mn 43.2(3)
P4 Mn P2 C29 135.8(2)
P1 Mn P2 C29 -140.69(19)
P3 Mn P2 C29 54.63(19)
Sn Mn P2 C29 -44.30(19)
P4 Mn P2 C30 9.5(2)
P1 Mn P2 C30 93.05(19)
P3 Mn P2 C30 -71.63(19)
Sn Mn P2 C30 -170.55(18)
P4 Mn P2 C26 -103.80(18)
P1 Mn P2 C26 -20.26(14)
P3 Mn P2 C26 175.06(14)
Sn Mn P2 C26 76.13(14)
C32 C31 P3 C33 157.8(3)
C32 C31 P3 C34 -100.2(3)
C32 C31 P3 Mn 28.0(3)
P4 Mn P3 C33 -117.55(16)
P2 Mn P3 C33 42.48(16)
P1 Mn P3 C33 -35.8(2)
Sn Mn P3 C33 144.00(15)
P4 Mn P3 C34 116.72(18)
P2 Mn P3 C34 -83.25(18)
P1 Mn P3 C34 -161.6(2)
Sn Mn P3 C34 18.27(18)
P4 Mn P3 C31 -0.66(14)
P2 Mn P3 C31 159.37(14)
P1 Mn P3 C31 81.1(2)
Sn Mn P3 C31 -99.11(14)
C31 C32 P4 C36 176.6(3)
C31 C32 P4 C35 -79.6(3)
C31 C32 P4 Mn 44.5(3)
P2 Mn P4 C36 135.74(19)
P1 Mn P4 C36 53.89(16)
P3 Mn P4 C36 -141.53(16)
Sn Mn P4 C36 -44.19(16)
P2 Mn P4 C35 8.4(2)
P1 Mn P4 C35 -73.44(16)
P3 Mn P4 C35 91.14(16)
Sn Mn P4 C35 -171.52(15)
P2 Mn P4 C32 -104.03(18)
P1 Mn P4 C32 174.12(13)
P3 Mn P4 C32 -21.30(13)
Sn Mn P4 C32 76.04(13)
C2 C1 Sn Mn 91.3(17)
C6 C1 Sn Mn -87.9(18)
P4 Mn Sn C1 56.1(17)
P2 Mn Sn C1 -123.8(17)
P1 Mn Sn C1 -38.6(17)
P3 Mn Sn C1 141.4(17)
C73 C74 C69 F25 174.3(9)
C73 C74 C69 C70 0.9(15)
F25 C69 C70 C71 -174.8(9)
C74 C69 C70 C71 -0.9(19)
C72 C71 C70 C69 1.2(16)
